data_4313593
loop_
_publ_author_name
'Prasanta Ghosh'
'Ameerunisha Begum'
'Eckhard Bill'
'Thomas Weyherm\"uller'
'Karl Wieghardt'

_publ_section_title
;
 Molecular and Electronic Structures of Iron(II)/(III) Complexes
 Containing N,S-Coordinated, Closed-Shello-Aminothiophenolato(1-) and
 o-Iminothiophenolato(2-) Ligands
;
_journal_name_full 'Inorganic Chemistry'
_journal_page_first 3208
_journal_page_last 3215
_journal_paper_doi 10.1021/ic020617c
_journal_volume 42
_journal_year 2003
_chemical_formula_structural '[C46 H57 Fe N2 O3 P S2], C6H5CH3'
_chemical_formula_sum 'C53 H65 Fe N2 O3 P S2'
_chemical_formula_weight 929.01
_chemical_name_systematic
;
 ?
;
_space_group_IT_number 41
_symmetry_cell_setting orthorhombic
_symmetry_space_group_name_Hall 'A 2 -2ab'
_symmetry_space_group_name_H-M 'A b a 2'
_atom_sites_solution_hydrogens geom
_atom_sites_solution_primary direct
_atom_sites_solution_secondary difmap
_audit_creation_method SHELXL
_cell_angle_alpha 90.00
_cell_angle_beta 90.00
_cell_angle_gamma 90.00
_cell_formula_units_Z 4
_cell_length_a 28.436(2)
_cell_length_b 17.4172(9)
_cell_length_c 9.9671(6)
_cell_measurement_reflns_used 15790
_cell_measurement_temperature 100(2)
_cell_volume 4936.5(5)
_computing_cell_refinement 'DENZO, Nonius Collect Software'
_computing_data_collection 'DENZO, Nonius Collect Software'
_computing_data_reduction 'DENZO, Nonius Collect Software'
_computing_structure_refinement 'SHELXL-93 (Sheldrick, 1993)'
_computing_structure_solution 'SHELXS-86 (Sheldrick, 1990)'
_diffrn_ambient_temperature 100(2)
_diffrn_measurement_device 'Nonius Kappa-CCD'
_diffrn_measurement_method '387 images at 1 deg. in \w and 150 sec.'
_diffrn_radiation_monochromator graphite
_diffrn_radiation_source 'rotating Mo-anode'
_diffrn_radiation_type MoK\a
_diffrn_radiation_wavelength 0.71073
_diffrn_reflns_av_R_equivalents 0.0584
_diffrn_reflns_av_sigmaI/netI 0.0680
_diffrn_reflns_limit_h_max 18
_diffrn_reflns_limit_h_min -41
_diffrn_reflns_limit_k_max 25
_diffrn_reflns_limit_k_min -25
_diffrn_reflns_limit_l_max 14
_diffrn_reflns_limit_l_min -14
_diffrn_reflns_number 15790
_diffrn_reflns_theta_max 27.50
_diffrn_reflns_theta_min 2.45
_exptl_absorpt_coefficient_mu 0.466
_exptl_absorpt_correction_T_max 0.9734
_exptl_absorpt_correction_T_min 0.9440
_exptl_absorpt_correction_type 'Gaussian, face-indexed'
_exptl_crystal_colour 'dark brown'
_exptl_crystal_density_diffrn 1.250
_exptl_crystal_description 'transparent parallelepiped'
_exptl_crystal_F_000 1976
_exptl_crystal_size_max 0.12
_exptl_crystal_size_mid 0.11
_exptl_crystal_size_min 0.06
_refine_diff_density_max 0.464
_refine_diff_density_min -0.439
_refine_diff_density_rms 0.067
_refine_ls_abs_structure_details 'Flack H D (1983), Acta Cryst. A39, 876-881'
_refine_ls_abs_structure_Flack 0.05(2)
_refine_ls_extinction_method none
_refine_ls_goodness_of_fit_all 1.048
_refine_ls_goodness_of_fit_obs 1.076
_refine_ls_matrix_type full
_refine_ls_number_parameters 257
_refine_ls_number_reflns 5187
_refine_ls_number_restraints 1
_refine_ls_restrained_S_all 1.054
_refine_ls_restrained_S_obs 1.076
_refine_ls_R_factor_all 0.0751
_refine_ls_R_factor_obs 0.0516
_refine_ls_shift/esd_max 0.001
_refine_ls_shift/esd_mean 0.000
_refine_ls_structure_factor_coef Fsqd
_refine_ls_weighting_details 'w=1/[\s^2^(Fo^2^)+(0.0214P)^2^+11.2272P] where P=(Fo^2^+2Fc^2^)/3'
_refine_ls_weighting_scheme calc
_refine_ls_wR_factor_all 0.1030
_refine_ls_wR_factor_obs 0.0936
_reflns_number_observed 4170
_reflns_number_total 5204
_reflns_observed_criterion >2sigma(I)
_cod_data_source_file ic020617c_7.cif
_cod_data_source_block 9
_cod_depositor_comments
;
The following automatic conversions were performed:

'_symmetry_cell_setting' value 'Orthorhombic' changed to
'orthorhombic' according to the built-in table from CIF Core
dictionary named 'cif_core.dic' version 2.4.1 from 2010-06-29.

Automatic conversion script
Id: cif_fix_values 1646 2011-03-28 12:23:43Z adriana 

The following automatic conversions were performed:

'_refine_ls_weighting_scheme' value 'calc
w=1/[\s^2^(Fo^2^)+(0.0214P)^2^+11.2272P] where P=(Fo^2^+2Fc^2^)/3'
was changed to 'calc'. New tag '_refine_ls_weighting_details' was
created. The value of the new tag was set to
'w=1/[\s^2^(Fo^2^)+(0.0214P)^2^+11.2272P] where P=(Fo^2^+2Fc^2^)/3'.

Automatic conversion script
Id: cif_fix_values 3143 2015-03-26 13:38:13Z robertas 
;
_cod_database_code 4313593

loop_
_symmetry_equiv_pos_as_xyz
'x, y, z'
'-x, -y, z'
'x+1/2, -y+1/2, z'
'-x+1/2, y+1/2, z'
'x, y+1/2, z+1/2'
'-x, -y+1/2, z+1/2'
'x+1/2, -y+1, z+1/2'
'-x+1/2, y+1, z+1/2'

loop_
_atom_site_aniso_label
_atom_site_aniso_U_11
_atom_site_aniso_U_22
_atom_site_aniso_U_33
_atom_site_aniso_U_23
_atom_site_aniso_U_13
_atom_site_aniso_U_12
Fe1 0.0137(3) 0.0120(3) 0.0169(3) 0.000 0.000 -0.0019(3)
S1 0.0132(3) 0.0108(3) 0.0399(5) 0.0005(4) 0.0021(4) -0.0014(3)
N2 0.0124(11) 0.0084(10) 0.025(2) -0.0043(11) 0.0012(13) 0.0003(10)
C1 0.0134(13) 0.0104(13) 0.020(2) -0.0015(14) 0.002(2) -0.0019(11)
C2 0.0161(14) 0.0152(13) 0.014(2) -0.0004(13) 0.0031(14) -0.0034(12)
C3 0.0169(14) 0.0121(13) 0.019(2) 0.0013(13) 0.0021(15) 0.0013(12)
C4 0.0173(14) 0.0154(13) 0.011(2) 0.0018(13) 0.0009(14) -0.0049(12)
C5 0.0128(14) 0.022(2) 0.015(2) 0.0027(14) -0.0009(15) -0.0023(12)
C6 0.0129(13) 0.0171(14) 0.0149(15) 0.0025(14) 0.0031(15) 0.0026(12)
C7 0.0166(15) 0.017(2) 0.031(2) 0.004(2) -0.003(2) 0.0028(13)
C8 0.025(2) 0.024(2) 0.036(2) 0.013(2) -0.007(2) 0.000(2)
C9 0.018(2) 0.025(2) 0.038(2) -0.001(2) 0.004(2) 0.007(2)
C10 0.015(2) 0.024(2) 0.054(2) 0.006(2) -0.003(2) 0.0043(15)
C11 0.0182(14) 0.0173(14) 0.026(2) 0.0035(15) 0.000(2) -0.0065(12)
C12 0.029(2) 0.0153(14) 0.047(2) 0.001(2) 0.008(2) -0.0059(14)
C13 0.028(2) 0.022(2) 0.039(2) 0.006(2) 0.003(2) -0.008(2)
C14 0.045(3) 0.030(2) 0.036(2) -0.003(2) -0.015(2) -0.018(2)
P1 0.0169(8) 0.0175(8) 0.0162(8) -0.0005(8) -0.0036(6) -0.0023(10)
O30 0.071(2) 0.0272(14) 0.0260(14) -0.0042(11) 0.006(2) -0.0207(15)
C31 0.045(3) 0.026(2) 0.028(2) -0.009(2) 0.018(2) -0.013(2)
C32 0.045(3) 0.036(2) 0.032(2) -0.015(2) 0.005(2) -0.007(2)
C33 0.059(3) 0.043(3) 0.036(2) -0.017(2) 0.007(3) 0.011(3)
C34 0.073(4) 0.024(2) 0.057(3) -0.014(2) 0.027(3) -0.001(3)
C35 0.043(3) 0.029(2) 0.062(3) -0.026(2) 0.028(3) -0.013(2)
C36 0.048(3) 0.026(2) 0.045(3) -0.016(2) 0.014(2) -0.016(2)

loop_
_atom_site_label
_atom_site_type_symbol
_atom_site_fract_x
_atom_site_fract_y
_atom_site_fract_z
_atom_site_U_iso_or_equiv
_atom_site_thermal_displace_type
_atom_site_occupancy
_atom_site_calc_flag
_atom_site_refinement_flags
_atom_site_disorder_group
Fe1 Fe 0.0000 0.0000 0.37615(6) 0.01420(14) Uani 1 d S .
S1 S 0.06980(3) -0.04848(4) 0.41460(10) 0.0213(2) Uani 1 d . .
N2 N 0.02970(8) 0.09383(13) 0.3944(3) 0.0151(6) Uani 1 d . .
H2 H 0.0141(11) 0.1374(18) 0.4074(38) 0.018 Uiso 1 d . .
C1 C 0.10415(10) 0.0337(2) 0.4142(4) 0.0145(6) Uani 1 d . .
C2 C 0.07682(10) 0.1024(2) 0.4041(3) 0.0150(6) Uani 1 d . .
C3 C 0.09889(10) 0.1753(2) 0.4024(3) 0.0161(7) Uani 1 d . .
H3 H 0.08044(10) 0.2206(2) 0.3953(3) 0.019 Uiso 1 calc R .
C4 C 0.14675(10) 0.1804(2) 0.4111(3) 0.0146(6) Uani 1 d . .
C5 C 0.17310(11) 0.1112(2) 0.4213(4) 0.0166(6) Uani 1 d . .
H5 H 0.20634(11) 0.1154(2) 0.4278(4) 0.020 Uiso 1 calc R .
C6 C 0.15391(10) 0.0386(2) 0.4225(4) 0.0150(6) Uani 1 d . .
C7 C 0.18594(11) -0.0329(2) 0.4307(4) 0.0216(7) Uani 1 d . .
C8 C 0.17467(15) -0.0801(2) 0.5569(4) 0.0285(9) Uani 1 d . .
H8A H 0.14147(15) -0.0952(2) 0.5555(4) 0.043 Uiso 1 calc R .
H8B H 0.18092(15) -0.0490(2) 0.6369(4) 0.043 Uiso 1 calc R .
H8C H 0.19444(15) -0.1262(2) 0.5586(4) 0.043 Uiso 1 calc R .
C9 C 0.17961(14) -0.0827(2) 0.3041(4) 0.0268(9) Uani 1 d . .
H9A H 0.14653(14) -0.0977(2) 0.2956(4) 0.040 Uiso 1 calc R .
H9B H 0.19920(14) -0.1288(2) 0.3115(4) 0.040 Uiso 1 calc R .
H9C H 0.18908(14) -0.0532(2) 0.2248(4) 0.040 Uiso 1 calc R .
C10 C 0.23821(12) -0.0112(2) 0.4388(4) 0.0308(9) Uani 1 d . .
H10A H 0.24687(12) 0.0192(2) 0.3598(4) 0.046 Uiso 1 calc R .
H10B H 0.25731(12) -0.0580(2) 0.4418(4) 0.046 Uiso 1 calc R .
H10C H 0.24380(12) 0.0192(2) 0.5201(4) 0.046 Uiso 1 calc R .
C11 C 0.17334(10) 0.2572(2) 0.4088(4) 0.0205(7) Uani 1 d . .
C12 C 0.14013(12) 0.3255(2) 0.3871(5) 0.0301(8) Uani 1 d . .
H12A H 0.12342(12) 0.3192(2) 0.3019(5) 0.045 Uiso 1 calc R .
H12B H 0.15843(12) 0.3732(2) 0.3849(5) 0.045 Uiso 1 calc R .
H12C H 0.11734(12) 0.3278(2) 0.4608(5) 0.045 Uiso 1 calc R .
C13 C 0.2090(2) 0.2560(2) 0.2929(4) 0.0300(9) Uani 1 d . .
H13A H 0.2306(2) 0.2127(2) 0.3048(4) 0.045 Uiso 1 calc R .
H13B H 0.2268(2) 0.3041(2) 0.2925(4) 0.045 Uiso 1 calc R .
H13C H 0.1922(2) 0.2504(2) 0.2075(4) 0.045 Uiso 1 calc R .
C14 C 0.1993(2) 0.2677(2) 0.5427(4) 0.0369(11) Uani 1 d . .
H14A H 0.2206(2) 0.2243(2) 0.5572(4) 0.055 Uiso 1 calc R .
H14B H 0.1764(2) 0.2702(2) 0.6161(4) 0.055 Uiso 1 calc R .
H14C H 0.2175(2) 0.3155(2) 0.5402(4) 0.055 Uiso 1 calc R .
P1 P 0.01455(6) 0.00534(12) 0.1647(2) 0.0169(4) Uani 0.50 d P .
O30 O 0.00238(12) -0.06731(14) 0.0722(2) 0.0413(8) Uani 1 d . .
C31 C 0.0039(2) -0.1457(2) 0.1072(4) 0.0328(9) Uani 1 d . .
C32 C 0.0433(2) -0.1758(2) 0.1648(4) 0.0377(10) Uani 1 d . .
H32 H 0.0700(2) -0.1445(2) 0.1815(4) 0.045 Uiso 1 calc R .
C33 C 0.0435(2) -0.2533(3) 0.1984(4) 0.0462(13) Uani 1 d . .
H33 H 0.0704(2) -0.2745(3) 0.2414(4) 0.055 Uiso 1 calc R .
C34 C 0.0056(2) -0.3000(3) 0.1706(5) 0.0511(13) Uani 1 d . .
H34 H 0.0061(2) -0.3529(3) 0.1937(5) 0.061 Uiso 1 calc R .
C35 C -0.0331(2) -0.2679(2) 0.1084(5) 0.0446(13) Uani 1 d . .
H35 H -0.0594(2) -0.2995(2) 0.0881(5) 0.054 Uiso 1 calc R .
C36 C -0.0346(2) -0.1907(2) 0.0751(5) 0.0397(11) Uani 1 d . .
H36 H -0.0612(2) -0.1693(2) 0.0313(5) 0.048 Uiso 1 calc R .
O20 O 0.0696(2) 0.0123(3) 0.1346(4) 0.0202(10) Uiso 0.50 d P 1
C21 C 0.0916(2) 0.0340(3) 0.0183(4) 0.023(2) Uiso 0.50 d PG 1
C22 C 0.1319(2) 0.0780(3) 0.0370(4) 0.029(2) Uiso 0.50 d PG 1
H22 H 0.1425(3) 0.0892(4) 0.1252(5) 0.035 Uiso 0.50 calc PR 1
C23 C 0.1566(2) 0.1054(3) -0.0733(5) 0.039(2) Uiso 0.50 d PG 1
H23 H 0.1841(2) 0.1355(4) -0.0605(7) 0.047 Uiso 0.50 calc PR 1
C24 C 0.1411(2) 0.0889(3) -0.2024(5) 0.046(3) Uiso 0.50 d PG 1
H24 H 0.1580(3) 0.1077(5) -0.2777(6) 0.055 Uiso 0.50 calc PR 1
C25 C 0.1008(2) 0.0449(3) -0.2211(4) 0.037(2) Uiso 0.50 d PG 1
H25 H 0.0902(3) 0.0337(5) -0.3093(4) 0.045 Uiso 0.50 calc PR 1
C26 C 0.07607(15) 0.0175(3) -0.1108(5) 0.035(2) Uiso 0.50 d PG 1
H26 H 0.0486(2) -0.0126(4) -0.1236(7) 0.041 Uiso 0.50 calc PR 1
C41 C -0.1058(2) -0.0375(3) -0.1409(5) 0.032(2) Uiso 0.50 d PG 2
C42 C -0.1174(2) -0.0323(2) -0.0057(4) 0.027(2) Uiso 0.50 d PG 2
H42 H -0.1028(2) 0.0053(3) 0.0493(6) 0.032 Uiso 0.50 calc PR 2
C43 C -0.1505(2) -0.0821(3) 0.0490(4) 0.031(2) Uiso 0.50 d PG 2
H43 H -0.1584(3) -0.0786(4) 0.1413(4) 0.037 Uiso 0.50 calc PR 2
C44 C -0.1719(2) -0.1372(3) -0.0315(5) 0.032(2) Uiso 0.50 d PG 2
H44 H -0.1944(2) -0.1712(4) 0.0059(7) 0.038 Uiso 0.50 calc PR 2
C45 C -0.1602(2) -0.1424(3) -0.1667(5) 0.040(2) Uiso 0.50 d PG 2
H45 H -0.1749(3) -0.1800(3) -0.2217(6) 0.048 Uiso 0.50 calc PR 2
C46 C -0.1272(2) -0.0925(3) -0.2214(4) 0.030(2) Uiso 0.50 d PG 2
H46 H -0.1193(3) -0.0961(4) -0.3137(4) 0.036 Uiso 0.50 calc PR 2
C47 C -0.0690(3) 0.0118(5) -0.2078(8) 0.039(2) Uiso 0.50 d P 2
H47A H -0.0668(3) -0.0018(5) -0.3030(8) 0.059 Uiso 0.50 calc PR 2
H47B H -0.0385(3) 0.0033(5) -0.1645(8) 0.059 Uiso 0.50 calc PR 2
H47C H -0.0777(3) 0.0660(5) -0.1993(8) 0.059 Uiso 0.50 calc PR 2

loop_
_atom_type_symbol
_atom_type_description
_atom_type_scat_dispersion_real
_atom_type_scat_dispersion_imag
_atom_type_scat_source
C C 0.0033 0.0016 'International Tables Vol C Tables 4.2.6.8 and 6.1.1.4'
H H 0.0000 0.0000 'International Tables Vol C Tables 4.2.6.8 and 6.1.1.4'
N N 0.0061 0.0033 'International Tables Vol C Tables 4.2.6.8 and 6.1.1.4'
O O 0.0106 0.0060 'International Tables Vol C Tables 4.2.6.8 and 6.1.1.4'
P P 0.1023 0.0942 'International Tables Vol C Tables 4.2.6.8 and 6.1.1.4'
S S 0.1246 0.1234 'International Tables Vol C Tables 4.2.6.8 and 6.1.1.4'
Fe Fe 0.3463 0.8444 'International Tables Vol C Tables 4.2.6.8 and 6.1.1.4'

loop_
_geom_angle_atom_site_label_1
_geom_angle_atom_site_label_2
_geom_angle_atom_site_label_3
_geom_angle
_geom_angle_site_symmetry_1
_geom_angle_site_symmetry_3
_geom_angle_publ_flag
N2 Fe1 N2 168.7(2) . 2 ?
N2 Fe1 P1 102.87(11) . 2 ?
N2 Fe1 P1 88.30(10) 2 2 ?
N2 Fe1 P1 88.30(10) . . ?
N2 Fe1 P1 102.87(11) 2 . ?
P1 Fe1 P1 22.75(9) 2 . ?
N2 Fe1 S1 93.21(8) . 2 ?
N2 Fe1 S1 84.81(8) 2 2 ?
P1 Fe1 S1 90.79(6) 2 2 ?
P1 Fe1 S1 109.22(6) . 2 ?
N2 Fe1 S1 84.82(8) . . ?
N2 Fe1 S1 93.21(8) 2 . ?
P1 Fe1 S1 109.22(6) 2 . ?
P1 Fe1 S1 90.79(6) . . ?
S1 Fe1 S1 159.85(6) 2 . ?
C1 S1 Fe1 101.05(10) . . ?
C2 N2 Fe1 123.9(2) . . ?
C6 C1 C2 119.7(3) . . ?
C6 C1 S1 127.6(2) . . ?
C2 C1 S1 112.6(2) . . ?
N2 C2 C3 122.5(3) . . ?
N2 C2 C1 116.8(2) . . ?
C3 C2 C1 120.7(3) . . ?
C4 C3 C2 119.9(3) . . ?
C3 C4 C5 118.3(3) . . ?
C3 C4 C11 123.1(3) . . ?
C5 C4 C11 118.6(3) . . ?
C6 C5 C4 124.7(3) . . ?
C5 C6 C1 116.7(3) . . ?
C5 C6 C7 120.5(3) . . ?
C1 C6 C7 122.9(3) . . ?
C10 C7 C8 106.9(3) . . ?
C10 C7 C9 107.1(3) . . ?
C8 C7 C9 110.1(3) . . ?
C10 C7 C6 112.0(3) . . ?
C8 C7 C6 110.6(3) . . ?
C9 C7 C6 110.0(3) . . ?
C12 C11 C14 109.0(3) . . ?
C12 C11 C4 112.0(3) . . ?
C14 C11 C4 109.1(3) . . ?
C12 C11 C13 108.1(3) . . ?
C14 C11 C13 109.7(3) . . ?
C4 C11 C13 108.9(3) . . ?
P1 P1 O30 81.1(3) 2 2 ?
P1 P1 O20 166.4(3) 2 . ?
O30 P1 O20 98.3(2) 2 . ?
P1 P1 O30 67.4(2) 2 . ?
O30 P1 O30 98.3(2) 2 . ?
O20 P1 O30 99.4(2) . . ?
P1 P1 Fe1 78.62(4) 2 . ?
O30 P1 Fe1 124.9(2) 2 . ?
O20 P1 Fe1 112.1(2) . . ?
O30 P1 Fe1 119.22(13) . . ?
C31 O30 P1 123.7(2) . 2 ?
C31 O30 P1 128.0(3) . . ?
P1 O30 P1 31.49(13) 2 . ?
C32 C31 C36 122.0(4) . . ?
C32 C31 O30 120.1(4) . . ?
C36 C31 O30 117.9(4) . . ?
C31 C32 C33 118.6(4) . . ?
C34 C33 C32 121.3(5) . . ?
C33 C34 C35 118.4(4) . . ?
C34 C35 C36 121.6(4) . . ?
C31 C36 C35 118.1(5) . . ?
C21 O20 P1 128.8(4) . . ?
O20 C21 C22 114.4(4) . . ?
O20 C21 C26 125.5(4) . . ?
C22 C21 C26 120.0 . . ?
C23 C22 C21 120.0 . . ?
C22 C23 C24 120.0 . . ?
C25 C24 C23 120.0 . . ?
C24 C25 C26 120.0 . . ?
C25 C26 C21 120.0 . . ?
C42 C41 C46 120.0 . . ?
C42 C41 C47 123.8(4) . . ?
C46 C41 C47 116.2(4) . . ?
C43 C42 C41 120.0 . . ?
C42 C43 C44 120.0 . . ?
C45 C44 C43 120.0 . . ?
C44 C45 C46 120.0 . . ?
C45 C46 C41 120.0 . . ?

loop_
_geom_bond_atom_site_label_1
_geom_bond_atom_site_label_2
_geom_bond_distance
_geom_bond_site_symmetry_2
_geom_bond_publ_flag
Fe1 N2 1.848(2) . ?
Fe1 N2 1.848(2) 2 ?
Fe1 P1 2.149(2) 2 ?
Fe1 P1 2.149(2) . ?
Fe1 S1 2.1905(8) 2 ?
Fe1 S1 2.1906(8) . ?
S1 C1 1.733(3) . ?
N2 C2 1.352(3) . ?
C1 C6 1.420(4) . ?
C1 C2 1.430(4) . ?
C2 C3 1.416(4) . ?
C3 C4 1.366(4) . ?
C4 C5 1.423(4) . ?
C4 C11 1.537(4) . ?
C5 C6 1.378(4) . ?
C6 C7 1.544(4) . ?
C7 C10 1.536(4) . ?
C7 C8 1.537(5) . ?
C7 C9 1.542(5) . ?
C11 C12 1.534(4) . ?
C11 C14 1.536(5) . ?
C11 C13 1.537(5) . ?
P1 P1 0.848(3) 2 ?
P1 O30 1.499(3) 2 ?
P1 O20 1.600(5) . ?
P1 O30 1.604(3) . ?
O30 C31 1.410(4) . ?
O30 P1 1.499(3) 2 ?
C31 C32 1.364(6) . ?
C31 C36 1.383(6) . ?
C32 C33 1.391(6) . ?
C33 C34 1.377(7) . ?
C34 C35 1.383(7) . ?
C35 C36 1.386(6) . ?
O20 C21 1.370(6) . ?
C21 C22 1.39 . ?
C21 C26 1.39 . ?
C22 C23 1.39 . ?
C23 C24 1.39 . ?
C24 C25 1.39 . ?
C25 C26 1.39 . ?
C41 C42 1.39 . ?
C41 C46 1.39 . ?
C41 C47 1.510(9) . ?
C42 C43 1.39 . ?
C43 C44 1.39 . ?
C44 C45 1.39 . ?
C45 C46 1.39 . ?
